data_1575448
loop_
_publ_author_name
'Mohite, Manali A.'
'Balakrishna, Maravanji S.'

_publ_section_title
;
 Efficient C(sp3)--H alkylation of fluorene and bisindolylmethane
 synthesis catalysed by a PNN-Ni complex using alcohols
;
_journal_issue 19
_journal_name_full 'Catalysis Science &amp; Technology'
_journal_page_first 5713
_journal_page_last 5723
_journal_paper_doi 10.1039/D5CY00779H
_journal_volume 15
_journal_year 2025
_chemical_formula_moiety 'C26 H19 N O2'
_chemical_formula_sum 'C26 H19 N O2'
_chemical_formula_weight 377.42
_space_group_crystal_system triclinic
_space_group_IT_number 2
_space_group_name_Hall '-P 1'
_space_group_name_H-M_alt 'P -1'
_atom_sites_solution_hydrogens geom
_atom_sites_solution_primary dual
_audit_creation_date 2025-05-24
_audit_creation_method
;
Olex2 1.5
(compiled 2022.04.07 svn.rca3783a0 for OlexSys, GUI svn.r6498)
;
_audit_update_record
;
2025-05-30 deposited with the CCDC.	2025-08-14 downloaded from the CCDC.
;
_cell_angle_alpha 82.918(4)
_cell_angle_beta 72.624(4)
_cell_angle_gamma 69.889(4)
_cell_formula_units_Z 2
_cell_length_a 9.1620(4)
_cell_length_b 9.3673(5)
_cell_length_c 12.3869(6)
_cell_measurement_reflns_used 13305
_cell_measurement_temperature 150.00(10)
_cell_measurement_theta_max 30.7440
_cell_measurement_theta_min 1.7140
_cell_volume 952.46(9)
_computing_cell_refinement 'CrysAlisPro 1.171.41.93a (Rigaku OD, 2020)'
_computing_data_collection 'CrysAlisPro 1.171.41.93a (Rigaku OD, 2020)'
_computing_data_reduction 'CrysAlisPro 1.171.41.93a (Rigaku OD, 2020)'
_computing_molecular_graphics 'Olex2 1.5 (Dolomanov et al., 2009)'
_computing_publication_material 'Olex2 1.5 (Dolomanov et al., 2009)'
_computing_structure_refinement 'SHELXL 2014/7 (Sheldrick, 2015)'
_computing_structure_solution 'SHELXT 2014/4 (Sheldrick, 2014)'
_diffrn_ambient_environment N~2~
_diffrn_ambient_temperature 150.00(10)
_diffrn_detector 'CCD plate'
_diffrn_measured_fraction_theta_full 0.995
_diffrn_measured_fraction_theta_max 0.995
_diffrn_measurement_details
;
List of Runs (angles in degrees, time in seconds):

  # Type    Start    End  Width  t~exp~   \w     \q     \k     \f   Frames
#--------------------------------------------------------------------------
  1  \f    -10.27 349.73   1.00    5.00  77.88 -12.98  31.50    --   360
  2  \w    -68.91   0.09   1.00    5.00    --  -19.47  94.56 -34.84   69
  3  \w    -65.46  -0.46   1.00    5.00    --  -16.01  94.56 145.16   65
  4  \w   -108.63  15.37   1.00    5.00    --  -12.98 -59.25  20.08  124
  5  \w    -65.46  -0.46   1.00    5.00    --  -16.01  94.56  73.16   65
  6  \f   -349.73  10.27   1.00    5.00   9.42 -12.98 -31.50    --   360
  7  \w    -65.46  -0.46   1.00    5.00    --  -16.01  94.56   1.16   65
  8  \f   -339.92  19.85   1.00    5.00  16.12 -12.98 -59.25    --   360
  9  \w   -108.63  15.37   1.00    5.00    --  -12.98 -59.25 -33.92  124
;
_diffrn_measurement_device 'abstract diffractometer'
_diffrn_measurement_device_type 'Saxi-CrysAlisPro-abstract goniometer imported SAXI images'
_diffrn_measurement_method '\w and \f scans'
_diffrn_orient_matrix_type 'CrysAlisPro convention (1999,Acta A55,543-557)'
_diffrn_orient_matrix_UB_11 0.0047573000
_diffrn_orient_matrix_UB_12 -0.0775444000
_diffrn_orient_matrix_UB_13 0.0089771000
_diffrn_orient_matrix_UB_21 0.0596063000
_diffrn_orient_matrix_UB_22 -0.0179130000
_diffrn_orient_matrix_UB_23 -0.0526613000
_diffrn_orient_matrix_UB_31 0.0614612000
_diffrn_orient_matrix_UB_32 -0.0131058000
_diffrn_orient_matrix_UB_33 0.0273516000
_diffrn_radiation_monochromator graphite
_diffrn_radiation_probe x-ray
_diffrn_radiation_type 'Mo K\a'
_diffrn_radiation_wavelength 0.71073
_diffrn_reflns_av_R_equivalents 0.0672
_diffrn_reflns_av_unetI/netI 0.0282
_diffrn_reflns_Laue_measured_fraction_full 0.995
_diffrn_reflns_Laue_measured_fraction_max 0.995
_diffrn_reflns_limit_h_max 10
_diffrn_reflns_limit_h_min -10
_diffrn_reflns_limit_k_max 11
_diffrn_reflns_limit_k_min -11
_diffrn_reflns_limit_l_max 14
_diffrn_reflns_limit_l_min -14
_diffrn_reflns_number 38238
_diffrn_reflns_point_group_measured_fraction_full 0.995
_diffrn_reflns_point_group_measured_fraction_max 0.995
_diffrn_reflns_theta_full 24.998
_diffrn_reflns_theta_max 24.998
_diffrn_reflns_theta_min 1.723
_diffrn_source 'fine-focus sealed X-ray tube'
_diffrn_source_type 'Enhance (Mo) X-ray Source'
_exptl_absorpt_coefficient_mu 0.083
_exptl_absorpt_correction_T_max 1.00000
_exptl_absorpt_correction_T_min 0.69371
_exptl_absorpt_correction_type multi-scan
_exptl_absorpt_process_details
;
CrysAlisPro 1.171.41.93a (Rigaku Oxford Diffraction, 2020)
Empirical absorption correction using spherical harmonics,
implemented in SCALE3 ABSPACK scaling algorithm.
;
_exptl_crystal_colour colourless
_exptl_crystal_colour_primary colourless
_exptl_crystal_density_diffrn 1.316
_exptl_crystal_description plate
_exptl_crystal_F_000 396
_exptl_crystal_size_max 0.098
_exptl_crystal_size_mid 0.075
_exptl_crystal_size_min 0.052
_refine_diff_density_max 0.167
_refine_diff_density_min -0.191
_refine_diff_density_rms 0.034
_refine_ls_extinction_method none
_refine_ls_goodness_of_fit_ref 1.079
_refine_ls_hydrogen_treatment constr
_refine_ls_matrix_type full
_refine_ls_number_parameters 262
_refine_ls_number_reflns 3338
_refine_ls_number_restraints 0
_refine_ls_restrained_S_all 1.079
_refine_ls_R_factor_all 0.0468
_refine_ls_R_factor_gt 0.0399
_refine_ls_shift/su_max 0.001
_refine_ls_shift/su_mean 0.000
_refine_ls_structure_factor_coef Fsqd
_refine_ls_weighting_details 'w=1/[\s^2^(Fo^2^)+(0.0298P)^2^+0.3515P] where P=(Fo^2^+2Fc^2^)/3'
_refine_ls_weighting_scheme calc
_refine_ls_wR_factor_gt 0.0906
_refine_ls_wR_factor_ref 0.0965
_reflns_Friedel_coverage 0.000
_reflns_number_gt 2935
_reflns_number_total 3338
_reflns_threshold_expression 'I > 2\s(I)'
_cod_data_source_file d5cy00779h2.cif
_cod_data_source_block P5
_cod_depositor_comments 'Adding full bibliography for 1575447--1575450.cif.'
_cod_database_code 1575448
_shelx_shelxl_version_number 2014/7
_shelx_space_group_comment
;
The symmetry employed for this shelxl refinement is uniquely defined
by the following loop, which should always be used as a source of
symmetry information in preference to the above space-group names.
They are only intended as comments.
;
_shelx_estimated_absorpt_t_max 0.996
_shelx_estimated_absorpt_t_min 0.992
_olex2_refinement_description
;
1.a Secondary CH2 refined with riding coordinates:
 C14(H14A,H14B)
1.b Aromatic/amide H refined with riding coordinates:
 C2(H2), C23(H23), C11(H11), C22(H22), C26(H26), C25(H25), C20(H20), C3(H3),
 C19(H19), C8(H8), C5(H5), C16(H16), C10(H10), C18(H18), C4(H4), C9(H9),
 C17(H17)
;
_olex2_submission_special_instructions 'No special instructions were received'
_oxdiff_exptl_absorpt_empirical_details
;
Empirical correction (ABSPACK) includes:
- Absorption correction using spherical harmonics
- Frame scaling
- Detector area scaling
;
_oxdiff_exptl_absorpt_empirical_full_max 1.563
_oxdiff_exptl_absorpt_empirical_full_min 0.592

loop_
_space_group_symop_operation_xyz
'x, y, z'
'-x, -y, -z'

loop_
_atom_site_label
_atom_site_type_symbol
_atom_site_fract_x
_atom_site_fract_y
_atom_site_fract_z
_atom_site_U_iso_or_equiv
_atom_site_adp_type
_atom_site_occupancy
_atom_site_site_symmetry_order
_atom_site_calc_flag
_atom_site_refinement_flags_posn
_atom_site_refinement_flags_adp
_atom_site_refinement_flags_occupancy
_atom_site_disorder_assembly
_atom_site_disorder_group
O2 O 0.36164(14) -0.18156(13) 0.85224(10) 0.0483(3) Uani 1 1 d . . . . .
O1 O 0.18676(15) -0.01689(15) 0.97449(11) 0.0561(3) Uani 1 1 d . . . . .
N1 N 0.31193(15) -0.05826(15) 0.89846(11) 0.0372(3) Uani 1 1 d . . . . .
C1 C 0.89459(17) 0.21747(16) 0.70270(12) 0.0293(3) Uani 1 1 d . . . . .
C21 C 0.60889(16) 0.22209(16) 0.80012(12) 0.0292(3) Uani 1 1 d . . . . .
C2 C 0.99660(18) 0.09098(17) 0.74415(13) 0.0346(3) Uani 1 1 d . . . . .
H2 H 0.9645 0.0555 0.8199 0.042 Uiso 1 1 calc R U . . .
C13 C 0.72412(17) 0.31618(16) 0.76309(11) 0.0300(3) Uani 1 1 d . . . . .
C12 C 0.68027(17) 0.42949(16) 0.66849(12) 0.0310(3) Uani 1 1 d . . . . .
C6 C 0.94180(17) 0.26940(16) 0.59098(12) 0.0314(3) Uani 1 1 d . . . . .
C23 C 0.38829(18) 0.15354(17) 0.93322(12) 0.0365(4) Uani 1 1 d . . . . .
H23 H 0.3056 0.1694 1.0028 0.044 Uiso 1 1 calc R U . . .
C11 C 0.53788(19) 0.54656(17) 0.67109(14) 0.0384(4) Uani 1 1 d . . . . .
H11 H 0.4499 0.5649 0.7377 0.046 Uiso 1 1 calc R U . . .
C7 C 0.80920(18) 0.40210(16) 0.57015(12) 0.0324(3) Uani 1 1 d . . . . .
C22 C 0.48940(18) 0.24161(17) 0.90225(12) 0.0354(3) Uani 1 1 d . . . . .
H22 H 0.4766 0.3171 0.9521 0.042 Uiso 1 1 calc R U . . .
C24 C 0.41004(17) 0.04270(16) 0.86130(12) 0.0307(3) Uani 1 1 d . . . . .
C26 C 0.62231(18) 0.11214(17) 0.72771(12) 0.0350(3) Uani 1 1 d . . . . .
H26 H 0.7002 0.0999 0.6560 0.042 Uiso 1 1 calc R U . . .
C25 C 0.52512(18) 0.02076(17) 0.75784(13) 0.0351(3) Uani 1 1 d . . . . .
H25 H 0.5372 -0.0552 0.7086 0.042 Uiso 1 1 calc R U . . .
C14 C 0.72377(18) 0.39765(17) 0.86552(12) 0.0352(3) Uani 1 1 d . . . . .
H14A H 0.6137 0.4695 0.8957 0.042 Uiso 1 1 calc R U . . .
H14B H 0.7466 0.3203 0.9257 0.042 Uiso 1 1 calc R U . . .
C15 C 0.84262(18) 0.48407(17) 0.84141(12) 0.0329(3) Uani 1 1 d . . . . .
C20 C 0.80089(18) 0.63543(17) 0.80528(13) 0.0364(4) Uani 1 1 d . . . . .
H20 H 0.6990 0.6830 0.7902 0.044 Uiso 1 1 calc R U . . .
C3 C 1.14719(18) 0.01699(18) 0.67244(13) 0.0387(4) Uani 1 1 d . . . . .
H3 H 1.2185 -0.0704 0.6994 0.046 Uiso 1 1 calc R U . . .
C19 C 0.90516(19) 0.71816(18) 0.79084(13) 0.0403(4) Uani 1 1 d . . . . .
H19 H 0.8743 0.8216 0.7662 0.048 Uiso 1 1 calc R U . . .
C8 C 0.7968(2) 0.49371(18) 0.47410(13) 0.0411(4) Uani 1 1 d . . . . .
H8 H 0.8847 0.4762 0.4075 0.049 Uiso 1 1 calc R U . . .
C5 C 1.09280(19) 0.19499(18) 0.52024(13) 0.0394(4) Uani 1 1 d . . . . .
H5 H 1.1256 0.2299 0.4444 0.047 Uiso 1 1 calc R U . . .
C16 C 0.9934(2) 0.41742(19) 0.86080(14) 0.0447(4) Uani 1 1 d . . . . .
H16 H 1.0255 0.3137 0.8846 0.054 Uiso 1 1 calc R U . . .
C10 C 0.5257(2) 0.63714(18) 0.57429(15) 0.0457(4) Uani 1 1 d . . . . .
H10 H 0.4282 0.7178 0.5749 0.055 Uiso 1 1 calc R U . . .
C18 C 1.0532(2) 0.6510(2) 0.81205(14) 0.0455(4) Uani 1 1 d . . . . .
H18 H 1.1242 0.7079 0.8035 0.055 Uiso 1 1 calc R U . . .
C4 C 1.19435(19) 0.06930(18) 0.56224(13) 0.0413(4) Uani 1 1 d . . . . .
H4 H 1.2981 0.0179 0.5148 0.050 Uiso 1 1 calc R U . . .
C9 C 0.6535(2) 0.61132(19) 0.47725(15) 0.0463(4) Uani 1 1 d . . . . .
H9 H 0.6432 0.6748 0.4121 0.056 Uiso 1 1 calc R U . . .
C17 C 1.0974(2) 0.5001(2) 0.84586(16) 0.0526(5) Uani 1 1 d . . . . .
H17 H 1.2006 0.4525 0.8590 0.063 Uiso 1 1 calc R U . . .

loop_
_atom_site_aniso_label
_atom_site_aniso_U_11
_atom_site_aniso_U_22
_atom_site_aniso_U_33
_atom_site_aniso_U_23
_atom_site_aniso_U_13
_atom_site_aniso_U_12
O2 0.0580(7) 0.0371(7) 0.0571(7) -0.0031(6) -0.0154(6) -0.0240(6)
O1 0.0485(7) 0.0636(8) 0.0551(8) -0.0059(6) 0.0058(6) -0.0324(6)
N1 0.0392(7) 0.0403(8) 0.0370(7) 0.0051(6) -0.0131(6) -0.0187(6)
C1 0.0323(7) 0.0290(7) 0.0298(7) -0.0028(6) -0.0077(6) -0.0139(6)
C21 0.0307(7) 0.0274(7) 0.0294(7) -0.0013(6) -0.0084(6) -0.0088(6)
C2 0.0390(8) 0.0347(8) 0.0323(8) 0.0004(6) -0.0096(6) -0.0151(7)
C13 0.0325(7) 0.0290(7) 0.0280(7) -0.0040(6) -0.0045(6) -0.0117(6)
C12 0.0362(8) 0.0255(7) 0.0339(8) -0.0041(6) -0.0087(6) -0.0129(6)
C6 0.0347(8) 0.0312(8) 0.0299(7) -0.0027(6) -0.0069(6) -0.0139(6)
C23 0.0368(8) 0.0398(9) 0.0308(8) -0.0036(6) -0.0021(6) -0.0150(7)
C11 0.0386(8) 0.0316(8) 0.0441(9) -0.0065(7) -0.0090(7) -0.0103(7)
C7 0.0380(8) 0.0299(8) 0.0321(8) -0.0013(6) -0.0097(6) -0.0141(6)
C22 0.0384(8) 0.0342(8) 0.0337(8) -0.0085(6) -0.0037(6) -0.0145(7)
C24 0.0308(7) 0.0301(8) 0.0336(8) 0.0033(6) -0.0110(6) -0.0125(6)
C26 0.0375(8) 0.0380(8) 0.0293(8) -0.0063(6) -0.0026(6) -0.0159(7)
C25 0.0391(8) 0.0330(8) 0.0355(8) -0.0056(6) -0.0087(7) -0.0143(7)
C14 0.0414(8) 0.0362(8) 0.0296(8) -0.0056(6) -0.0048(6) -0.0172(7)
C15 0.0395(8) 0.0350(8) 0.0259(7) -0.0056(6) -0.0050(6) -0.0159(7)
C20 0.0361(8) 0.0343(8) 0.0388(8) -0.0069(6) -0.0077(7) -0.0114(7)
C3 0.0369(8) 0.0343(8) 0.0434(9) -0.0034(7) -0.0127(7) -0.0076(7)
C19 0.0459(9) 0.0329(8) 0.0424(9) -0.0025(7) -0.0072(7) -0.0169(7)
C8 0.0481(9) 0.0396(9) 0.0361(8) 0.0039(7) -0.0108(7) -0.0172(7)
C5 0.0400(9) 0.0441(9) 0.0300(8) -0.0021(7) -0.0025(7) -0.0142(7)
C16 0.0520(10) 0.0379(9) 0.0519(10) 0.0058(7) -0.0240(8) -0.0183(8)
C10 0.0480(10) 0.0304(9) 0.0605(11) 0.0007(8) -0.0232(9) -0.0085(7)
C18 0.0466(10) 0.0477(10) 0.0503(10) 0.0000(8) -0.0120(8) -0.0268(8)
C4 0.0347(8) 0.0422(9) 0.0403(9) -0.0086(7) -0.0033(7) -0.0075(7)
C9 0.0577(11) 0.0366(9) 0.0490(10) 0.0089(7) -0.0231(9) -0.0171(8)
C17 0.0469(10) 0.0519(11) 0.0689(12) 0.0070(9) -0.0280(9) -0.0206(8)

loop_
_atom_type_symbol
_atom_type_description
_atom_type_scat_dispersion_real
_atom_type_scat_dispersion_imag
_atom_type_scat_source
C C 0.0033 0.0016 'International Tables Vol C Tables 4.2.6.8 and 6.1.1.4'
H H 0.0000 0.0000 'International Tables Vol C Tables 4.2.6.8 and 6.1.1.4'
N N 0.0061 0.0033 'International Tables Vol C Tables 4.2.6.8 and 6.1.1.4'
O O 0.0106 0.0060 'International Tables Vol C Tables 4.2.6.8 and 6.1.1.4'

loop_
_geom_angle_atom_site_label_1
_geom_angle_atom_site_label_2
_geom_angle_atom_site_label_3
_geom_angle
_geom_angle_site_symmetry_1
_geom_angle_site_symmetry_3
_geom_angle_publ_flag
O2 N1 C24 117.99(13) . . ?
O1 N1 O2 123.53(13) . . ?
O1 N1 C24 118.47(13) . . ?
C2 C1 C13 128.59(13) . . ?
C2 C1 C6 120.71(13) . . ?
C6 C1 C13 110.69(12) . . ?
C22 C21 C13 123.17(12) . . ?
C22 C21 C26 117.75(13) . . ?
C26 C21 C13 119.07(12) . . ?
C1 C2 H2 120.7 . . ?
C1 C2 C3 118.51(14) . . ?
C3 C2 H2 120.7 . . ?
C1 C13 C21 110.90(11) . . ?
C1 C13 C12 101.24(11) . . ?
C1 C13 C14 111.48(11) . . ?
C21 C13 C14 111.06(11) . . ?
C12 C13 C21 110.20(11) . . ?
C12 C13 C14 111.59(11) . . ?
C11 C12 C13 128.71(13) . . ?
C11 C12 C7 120.55(14) . . ?
C7 C12 C13 110.74(12) . . ?
C1 C6 C7 108.69(12) . . ?
C5 C6 C1 120.28(14) . . ?
C5 C6 C7 131.02(14) . . ?
C22 C23 H23 120.7 . . ?
C24 C23 H23 120.7 . . ?
C24 C23 C22 118.70(14) . . ?
C12 C11 H11 120.6 . . ?
C12 C11 C10 118.71(15) . . ?
C10 C11 H11 120.6 . . ?
C12 C7 C6 108.61(12) . . ?
C8 C7 C12 120.46(14) . . ?
C8 C7 C6 130.92(14) . . ?
C21 C22 H22 119.2 . . ?
C23 C22 C21 121.53(13) . . ?
C23 C22 H22 119.2 . . ?
C23 C24 N1 118.48(13) . . ?
C23 C24 C25 121.95(13) . . ?
C25 C24 N1 119.52(13) . . ?
C21 C26 H26 119.1 . . ?
C25 C26 C21 121.70(13) . . ?
C25 C26 H26 119.1 . . ?
C24 C25 C26 118.29(13) . . ?
C24 C25 H25 120.9 . . ?
C26 C25 H25 120.9 . . ?
C13 C14 H14A 108.3 . . ?
C13 C14 H14B 108.3 . . ?
H14A C14 H14B 107.4 . . ?
C15 C14 C13 116.00(12) . . ?
C15 C14 H14A 108.3 . . ?
C15 C14 H14B 108.3 . . ?
C20 C15 C14 121.01(14) . . ?
C16 C15 C14 121.01(14) . . ?
C16 C15 C20 117.88(14) . . ?
C15 C20 H20 119.4 . . ?
C19 C20 C15 121.18(15) . . ?
C19 C20 H20 119.4 . . ?
C2 C3 H3 119.6 . . ?
C4 C3 C2 120.72(15) . . ?
C4 C3 H3 119.6 . . ?
C20 C19 H19 119.9 . . ?
C18 C19 C20 120.18(15) . . ?
C18 C19 H19 119.9 . . ?
C7 C8 H8 120.6 . . ?
C9 C8 C7 118.73(15) . . ?
C9 C8 H8 120.6 . . ?
C6 C5 H5 120.6 . . ?
C4 C5 C6 118.74(14) . . ?
C4 C5 H5 120.6 . . ?
C15 C16 H16 119.6 . . ?
C17 C16 C15 120.79(16) . . ?
C17 C16 H16 119.6 . . ?
C11 C10 H10 119.6 . . ?
C9 C10 C11 120.88(15) . . ?
C9 C10 H10 119.6 . . ?
C19 C18 H18 120.4 . . ?
C19 C18 C17 119.28(15) . . ?
C17 C18 H18 120.4 . . ?
C3 C4 H4 119.5 . . ?
C5 C4 C3 121.02(14) . . ?
C5 C4 H4 119.5 . . ?
C8 C9 H9 119.7 . . ?
C10 C9 C8 120.65(15) . . ?
C10 C9 H9 119.7 . . ?
C16 C17 H17 119.7 . . ?
C18 C17 C16 120.67(16) . . ?
C18 C17 H17 119.7 . . ?

loop_
_geom_bond_atom_site_label_1
_geom_bond_atom_site_label_2
_geom_bond_distance
_geom_bond_site_symmetry_2
_geom_bond_publ_flag
O2 N1 1.2307(17) . ?
O1 N1 1.2213(17) . ?
N1 C24 1.4644(18) . ?
C1 C2 1.384(2) . ?
C1 C13 1.5276(19) . ?
C1 C6 1.400(2) . ?
C21 C13 1.5339(19) . ?
C21 C22 1.387(2) . ?
C21 C26 1.398(2) . ?
C2 H2 0.9500 . ?
C2 C3 1.391(2) . ?
C13 C12 1.531(2) . ?
C13 C14 1.5579(19) . ?
C12 C11 1.380(2) . ?
C12 C7 1.398(2) . ?
C6 C7 1.469(2) . ?
C6 C5 1.390(2) . ?
C23 H23 0.9500 . ?
C23 C22 1.386(2) . ?
C23 C24 1.375(2) . ?
C11 H11 0.9500 . ?
C11 C10 1.391(2) . ?
C7 C8 1.388(2) . ?
C22 H22 0.9500 . ?
C24 C25 1.380(2) . ?
C26 H26 0.9500 . ?
C26 C25 1.383(2) . ?
C25 H25 0.9500 . ?
C14 H14A 0.9900 . ?
C14 H14B 0.9900 . ?
C14 C15 1.511(2) . ?
C15 C20 1.389(2) . ?
C15 C16 1.387(2) . ?
C20 H20 0.9500 . ?
C20 C19 1.385(2) . ?
C3 H3 0.9500 . ?
C3 C4 1.385(2) . ?
C19 H19 0.9500 . ?
C19 C18 1.374(2) . ?
C8 H8 0.9500 . ?
C8 C9 1.387(2) . ?
C5 H5 0.9500 . ?
C5 C4 1.381(2) . ?
C16 H16 0.9500 . ?
C16 C17 1.382(2) . ?
C10 H10 0.9500 . ?
C10 C9 1.383(2) . ?
C18 H18 0.9500 . ?
C18 C17 1.378(2) . ?
C4 H4 0.9500 . ?
C9 H9 0.9500 . ?
C17 H17 0.9500 . ?

loop_
_geom_torsion_atom_site_label_1
_geom_torsion_atom_site_label_2
_geom_torsion_atom_site_label_3
_geom_torsion_atom_site_label_4
_geom_torsion
_geom_torsion_site_symmetry_1
_geom_torsion_site_symmetry_2
_geom_torsion_site_symmetry_3
_geom_torsion_site_symmetry_4
_geom_torsion_publ_flag
O2 N1 C24 C23 -158.75(14) . . . . ?
O2 N1 C24 C25 18.82(19) . . . . ?
O1 N1 C24 C23 20.2(2) . . . . ?
O1 N1 C24 C25 -162.22(14) . . . . ?
N1 C24 C25 C26 -176.36(13) . . . . ?
C1 C2 C3 C4 0.4(2) . . . . ?
C1 C13 C12 C11 178.52(14) . . . . ?
C1 C13 C12 C7 -1.79(14) . . . . ?
C1 C13 C14 C15 51.12(17) . . . . ?
C1 C6 C7 C12 -0.97(16) . . . . ?
C1 C6 C7 C8 179.64(15) . . . . ?
C1 C6 C5 C4 0.2(2) . . . . ?
C21 C13 C12 C11 61.09(18) . . . . ?
C21 C13 C12 C7 -119.22(13) . . . . ?
C21 C13 C14 C15 175.34(12) . . . . ?
C21 C26 C25 C24 1.5(2) . . . . ?
C2 C1 C13 C21 -60.81(18) . . . . ?
C2 C1 C13 C12 -177.73(14) . . . . ?
C2 C1 C13 C14 63.49(18) . . . . ?
C2 C1 C6 C7 178.79(12) . . . . ?
C2 C1 C6 C5 -0.5(2) . . . . ?
C2 C3 C4 C5 -0.7(2) . . . . ?
C13 C1 C2 C3 179.02(13) . . . . ?
C13 C1 C6 C7 -0.21(16) . . . . ?
C13 C1 C6 C5 -179.50(13) . . . . ?
C13 C21 C22 C23 -179.48(14) . . . . ?
C13 C21 C26 C25 178.04(13) . . . . ?
C13 C12 C11 C10 179.27(14) . . . . ?
C13 C12 C7 C6 1.77(16) . . . . ?
C13 C12 C7 C8 -178.77(13) . . . . ?
C13 C14 C15 C20 88.63(17) . . . . ?
C13 C14 C15 C16 -95.07(17) . . . . ?
C12 C13 C14 C15 -61.27(17) . . . . ?
C12 C11 C10 C9 -0.3(2) . . . . ?
C12 C7 C8 C9 -0.8(2) . . . . ?
C6 C1 C2 C3 0.2(2) . . . . ?
C6 C1 C13 C21 118.09(13) . . . . ?
C6 C1 C13 C12 1.17(14) . . . . ?
C6 C1 C13 C14 -117.60(13) . . . . ?
C6 C7 C8 C9 178.49(15) . . . . ?
C6 C5 C4 C3 0.4(2) . . . . ?
C23 C24 C25 C26 1.1(2) . . . . ?
C11 C12 C7 C6 -178.51(13) . . . . ?
C11 C12 C7 C8 0.9(2) . . . . ?
C11 C10 C9 C8 0.4(3) . . . . ?
C7 C12 C11 C10 -0.4(2) . . . . ?
C7 C6 C5 C4 -178.93(15) . . . . ?
C7 C8 C9 C10 0.2(2) . . . . ?
C22 C21 C13 C1 141.22(14) . . . . ?
C22 C21 C13 C12 -107.51(15) . . . . ?
C22 C21 C13 C14 16.67(19) . . . . ?
C22 C21 C26 C25 -2.7(2) . . . . ?
C22 C23 C24 N1 175.03(13) . . . . ?
C22 C23 C24 C25 -2.5(2) . . . . ?
C24 C23 C22 C21 1.2(2) . . . . ?
C26 C21 C13 C1 -39.55(17) . . . . ?
C26 C21 C13 C12 71.71(16) . . . . ?
C26 C21 C13 C14 -164.10(13) . . . . ?
C26 C21 C22 C23 1.3(2) . . . . ?
C14 C13 C12 C11 -62.78(19) . . . . ?
C14 C13 C12 C7 116.91(13) . . . . ?
C14 C15 C20 C19 175.34(14) . . . . ?
C14 C15 C16 C17 -175.62(15) . . . . ?
C15 C20 C19 C18 0.1(2) . . . . ?
C15 C16 C17 C18 0.4(3) . . . . ?
C20 C15 C16 C17 0.8(2) . . . . ?
C20 C19 C18 C17 1.1(3) . . . . ?
C19 C18 C17 C16 -1.4(3) . . . . ?
C5 C6 C7 C12 178.21(15) . . . . ?
C5 C6 C7 C8 -1.2(3) . . . . ?
C16 C15 C20 C19 -1.1(2) . . . . ?
